data_7105680
loop_
_publ_author_name
'Joachim Ballmann'
'Alyssa Yeo'
'Bruce MacKay'
'Sabine van Rjit'
'Brian Patrick'
'Michael Fryzuk'

_publ_section_title
;
 Complete disassembly of carbon disulfide by a ditantalum complex
;
_journal_name_full Chem.Commun.
_journal_page_first 8794
_journal_paper_doi 10.1039/c0cc03483e
_journal_volume 46
_journal_year 2010
_chemical_formula_moiety 'C49 H62 N4 P2 S2 Si4 Ta2'
_chemical_formula_sum 'C49 H62 N4 P2 S2 Si4 Ta2'
_chemical_formula_weight 1307.35
_chemical_name_systematic
;
?
;
_space_group_IT_number 60
_symmetry_cell_setting orthorhombic
_symmetry_space_group_name_Hall '-P 2n 2ab'
_symmetry_space_group_name_H-M 'P b c n'
_atom_sites_solution_hydrogens geom
_atom_sites_solution_primary direct
_atom_sites_solution_secondary difmap
_audit_creation_method SHELXL-97
_cell_angle_alpha 90.00
_cell_angle_beta 90.00
_cell_angle_gamma 90.00
_cell_formula_units_Z 8
_cell_length_a 21.9524(8)
_cell_length_b 21.7688(9)
_cell_length_c 24.6370(10)
_cell_measurement_reflns_used 28465
_cell_measurement_temperature 173(2)
_cell_measurement_theta_max 29.43
_cell_measurement_theta_min 1.30
_cell_volume 11773.5(8)
_computing_structure_refinement 'SHELXL-97 (Sheldrick, 1997)'
_diffrn_ambient_temperature 173(2)
_diffrn_measured_fraction_theta_full 0.982
_diffrn_measured_fraction_theta_max 0.913
_diffrn_measurement_device_type 'Rigaku/ADSC CCD'
_diffrn_measurement_method 'area detector'
_diffrn_radiation_monochromator graphite
_diffrn_radiation_source 'fine-focus sealed tube'
_diffrn_radiation_type MoK\a
_diffrn_radiation_wavelength 0.71073
_diffrn_reflns_av_R_equivalents 0.0396
_diffrn_reflns_av_sigmaI/netI 0.0916
_diffrn_reflns_limit_h_max 28
_diffrn_reflns_limit_h_min 0
_diffrn_reflns_limit_k_max 26
_diffrn_reflns_limit_k_min 0
_diffrn_reflns_limit_l_max 31
_diffrn_reflns_limit_l_min -31
_diffrn_reflns_number 22431
_diffrn_reflns_theta_full 25.00
_diffrn_reflns_theta_max 28.08
_diffrn_reflns_theta_min 2.49
_exptl_absorpt_coefficient_mu 3.955
_exptl_absorpt_correction_T_max 0.821
_exptl_absorpt_correction_T_min 0.631
_exptl_absorpt_correction_type multi-scan
_exptl_absorpt_process_details SADABS
_exptl_crystal_colour red
_exptl_crystal_density_diffrn 1.475
_exptl_crystal_density_method 'not measured'
_exptl_crystal_description plate
_exptl_crystal_F_000 5184
_exptl_crystal_size_max 0.35
_exptl_crystal_size_mid 0.20
_exptl_crystal_size_min 0.05
_refine_diff_density_max 1.368
_refine_diff_density_min -0.964
_refine_diff_density_rms 0.164
_refine_ls_extinction_method none
_refine_ls_goodness_of_fit_ref 1.015
_refine_ls_hydrogen_treatment constr
_refine_ls_matrix_type full
_refine_ls_number_parameters 576
_refine_ls_number_reflns 13086
_refine_ls_number_restraints 0
_refine_ls_restrained_S_all 1.015
_refine_ls_R_factor_all 0.0922
_refine_ls_R_factor_gt 0.0368
_refine_ls_shift/su_max 0.008
_refine_ls_shift/su_mean 0.000
_refine_ls_structure_factor_coef Fsqd
_refine_ls_weighting_details 'calc w=1/[\s^2^(Fo^2^)+(0.0332P)^2^+0.0000P] where P=(Fo^2^+2Fc^2^)/3'
_refine_ls_weighting_scheme calc
_refine_ls_wR_factor_gt 0.0857
_refine_ls_wR_factor_ref 0.1010
_reflns_number_gt 7696
_reflns_number_total 13086
_reflns_threshold_expression >2sigma(I)
_cod_data_source_file C0CC03483E.TXT
_cod_data_source_block mf518_NPNTaS2CH2TaNPN
_cod_original_sg_symbol_H-M 'P bcn'
_cod_database_code 7105680

loop_
_symmetry_equiv_pos_as_xyz
'x, y, z'
'-x+1/2, -y+1/2, z+1/2'
'x+1/2, -y+1/2, -z'
'-x, y, -z+1/2'
'-x, -y, -z'
'x-1/2, y-1/2, -z-1/2'
'-x-1/2, y-1/2, z'
'x, -y, z-1/2'

loop_
_atom_site_label
_atom_site_type_symbol
_atom_site_fract_x
_atom_site_fract_y
_atom_site_fract_z
_atom_site_U_iso_or_equiv
_atom_site_adp_type
_atom_site_occupancy
_atom_site_symmetry_multiplicity
_atom_site_calc_flag
_atom_site_refinement_flags
_atom_site_disorder_assembly
_atom_site_disorder_group
C1 C 0.3569(3) 0.8261(3) 0.1272(3) 0.0225(15) Uani 1 1 d . . .
H1A H 0.3785 0.8661 0.1275 0.027 Uiso 1 1 calc R . .
H1B H 0.3825 0.7957 0.1464 0.027 Uiso 1 1 calc R . .
C2 C 0.4079(3) 0.8287(4) 0.0161(3) 0.0248(15) Uani 1 1 d . . .
H2A H 0.4074 0.8086 -0.0199 0.030 Uiso 1 1 calc R . .
H2B H 0.4470 0.8191 0.0341 0.030 Uiso 1 1 calc R . .
C3 C 0.2907(4) 0.8792(4) 0.2253(3) 0.0338(18) Uani 1 1 d . . .
H3A H 0.3018 0.9215 0.2160 0.051 Uiso 1 1 calc R . .
H3B H 0.3228 0.8610 0.2477 0.051 Uiso 1 1 calc R . .
H3C H 0.2522 0.8792 0.2455 0.051 Uiso 1 1 calc R . .
C4 C 0.2494(4) 0.7569(4) 0.1780(3) 0.0338(18) Uani 1 1 d . . .
H4A H 0.2082 0.7615 0.1927 0.051 Uiso 1 1 calc R . .
H4B H 0.2753 0.7361 0.2047 0.051 Uiso 1 1 calc R . .
H4C H 0.2478 0.7324 0.1446 0.051 Uiso 1 1 calc R . .
C5 C 0.4551(3) 0.9532(4) 0.0528(4) 0.041(2) Uani 1 1 d . . .
H5A H 0.4506 0.9978 0.0494 0.061 Uiso 1 1 calc R . .
H5B H 0.4964 0.9412 0.0421 0.061 Uiso 1 1 calc R . .
H5C H 0.4479 0.9411 0.0906 0.061 Uiso 1 1 calc R . .
C6 C 0.4145(3) 0.9412(4) -0.0614(3) 0.0350(19) Uani 1 1 d . . .
H6A H 0.3877 0.9196 -0.0868 0.052 Uiso 1 1 calc R . .
H6B H 0.4571 0.9327 -0.0707 0.052 Uiso 1 1 calc R . .
H6C H 0.4070 0.9855 -0.0637 0.052 Uiso 1 1 calc R . .
C7 C 0.1773(3) 0.8911(3) 0.1406(3) 0.0259(16) Uani 1 1 d . . .
C8 C 0.1283(4) 0.8506(4) 0.1437(3) 0.041(2) Uani 1 1 d . . .
H8 H 0.1310 0.8109 0.1279 0.049 Uiso 1 1 calc R . .
C9 C 0.0746(4) 0.8693(5) 0.1704(4) 0.055(3) Uani 1 1 d . . .
H9 H 0.0410 0.8419 0.1725 0.066 Uiso 1 1 calc R . .
C10 C 0.0703(4) 0.9264(5) 0.1933(4) 0.049(3) Uani 1 1 d . . .
H10 H 0.0341 0.9382 0.2115 0.059 Uiso 1 1 calc R . .
C11 C 0.1181(4) 0.9664(4) 0.1899(4) 0.042(2) Uani 1 1 d . . .
H11 H 0.1150 1.0061 0.2056 0.051 Uiso 1 1 calc R . .
C12 C 0.1715(4) 0.9487(4) 0.1634(3) 0.036(2) Uani 1 1 d . . .
H12 H 0.2044 0.9769 0.1610 0.043 Uiso 1 1 calc R . .
C13 C 0.3492(3) 0.7184(3) 0.0579(3) 0.0229(16) Uani 1 1 d . . .
C14 C 0.3599(3) 0.6833(3) 0.1048(3) 0.0314(18) Uani 1 1 d . . .
H14 H 0.3663 0.7035 0.1385 0.038 Uiso 1 1 calc R . .
C15 C 0.3614(3) 0.6199(4) 0.1027(4) 0.039(2) Uani 1 1 d . . .
H15 H 0.3677 0.5971 0.1351 0.047 Uiso 1 1 calc R . .
C16 C 0.3539(4) 0.5892(4) 0.0544(4) 0.040(2) Uani 1 1 d . . .
H16 H 0.3555 0.5456 0.0535 0.048 Uiso 1 1 calc R . .
C17 C 0.3441(4) 0.6218(4) 0.0070(4) 0.042(2) Uani 1 1 d . . .
H17 H 0.3390 0.6006 -0.0264 0.050 Uiso 1 1 calc R . .
C18 C 0.3415(3) 0.6867(4) 0.0085(3) 0.0320(18) Uani 1 1 d . . .
H18 H 0.3346 0.7091 -0.0240 0.038 Uiso 1 1 calc R . .
C19 C 0.3171(3) 0.9930(3) 0.0487(3) 0.0217(14) Uani 1 1 d . . .
C20 C 0.3221(4) 1.0093(4) 0.1027(3) 0.0349(19) Uani 1 1 d . . .
H20 H 0.3274 0.9782 0.1293 0.042 Uiso 1 1 calc R . .
C21 C 0.3194(5) 1.0704(4) 0.1185(3) 0.046(2) Uani 1 1 d . . .
H21 H 0.3225 1.0806 0.1559 0.055 Uiso 1 1 calc R . .
C22 C 0.3125(4) 1.1159(4) 0.0812(4) 0.043(2) Uani 1 1 d . . .
H22 H 0.3113 1.1577 0.0922 0.052 Uiso 1 1 calc R . .
C23 C 0.3074(4) 1.1005(4) 0.0272(4) 0.039(2) Uani 1 1 d . . .
H23 H 0.3026 1.1319 0.0008 0.047 Uiso 1 1 calc R . .
C24 C 0.3092(4) 1.0396(4) 0.0111(3) 0.0325(18) Uani 1 1 d . . .
H24 H 0.3049 1.0297 -0.0262 0.039 Uiso 1 1 calc R . .
C25 C 0.0425(4) 0.7636(4) -0.0986(3) 0.039(2) Uani 1 1 d . . .
H25A H 0.0201 0.7891 -0.1252 0.047 Uiso 1 1 calc R . .
H25B H 0.0137 0.7327 -0.0842 0.047 Uiso 1 1 calc R . .
C26 C 0.0268(3) 0.8843(4) -0.0525(3) 0.0328(19) Uani 1 1 d . . .
H26A H 0.0284 0.9096 -0.0191 0.039 Uiso 1 1 calc R . .
H26B H -0.0164 0.8759 -0.0611 0.039 Uiso 1 1 calc R . .
C27 C 0.1007(5) 0.6379(4) -0.1205(5) 0.058(3) Uani 1 1 d . . .
H27A H 0.1332 0.6158 -0.1396 0.087 Uiso 1 1 calc R . .
H27B H 0.0610 0.6226 -0.1328 0.087 Uiso 1 1 calc R . .
H27C H 0.1048 0.6311 -0.0814 0.087 Uiso 1 1 calc R . .
C28 C 0.0940(4) 0.7331(4) -0.2106(3) 0.047(2) Uani 1 1 d . . .
H28A H 0.0752 0.7733 -0.2168 0.070 Uiso 1 1 calc R . .
H28B H 0.0670 0.7007 -0.2242 0.070 Uiso 1 1 calc R . .
H28C H 0.1331 0.7311 -0.2296 0.070 Uiso 1 1 calc R . .
C29 C 0.0202(4) 0.9153(5) -0.1769(4) 0.052(3) Uani 1 1 d . . .
H29A H 0.0416 0.9365 -0.2064 0.079 Uiso 1 1 calc R . .
H29B H -0.0208 0.9324 -0.1730 0.079 Uiso 1 1 calc R . .
H29C H 0.0174 0.8714 -0.1853 0.079 Uiso 1 1 calc R . .
C30 C 0.0685(4) 1.0107(4) -0.0961(4) 0.048(2) Uani 1 1 d . . .
H30A H 0.0867 1.0172 -0.0602 0.071 Uiso 1 1 calc R . .
H30B H 0.0274 1.0283 -0.0968 0.071 Uiso 1 1 calc R . .
H30C H 0.0937 1.0307 -0.1237 0.071 Uiso 1 1 calc R . .
C31 C 0.2301(3) 0.7218(4) -0.1349(3) 0.0265(17) Uani 1 1 d . . .
C32 C 0.2667(4) 0.7494(4) -0.1737(3) 0.036(2) Uani 1 1 d . . .
H32 H 0.2561 0.7890 -0.1870 0.043 Uiso 1 1 calc R . .
C33 C 0.3184(4) 0.7207(5) -0.1935(3) 0.045(2) Uani 1 1 d . . .
H33 H 0.3435 0.7407 -0.2195 0.054 Uiso 1 1 calc R . .
C34 C 0.3334(4) 0.6623(5) -0.1748(4) 0.054(3) Uani 1 1 d . . .
H34 H 0.3686 0.6419 -0.1882 0.065 Uiso 1 1 calc R . .
C35 C 0.2979(5) 0.6349(4) -0.1377(4) 0.049(3) Uani 1 1 d . . .
H35 H 0.3077 0.5947 -0.1256 0.059 Uiso 1 1 calc R . .
C36 C 0.2471(4) 0.6643(4) -0.1170(3) 0.040(2) Uani 1 1 d . . .
H36 H 0.2235 0.6445 -0.0898 0.048 Uiso 1 1 calc R . .
C37 C 0.0374(3) 0.7760(4) 0.0182(3) 0.0276(17) Uani 1 1 d . . .
C38 C 0.0605(3) 0.7187(4) 0.0335(3) 0.0348(19) Uani 1 1 d . . .
H38 H 0.0921 0.7001 0.0129 0.042 Uiso 1 1 calc R . .
C39 C 0.0379(4) 0.6896(5) 0.0779(4) 0.049(2) Uani 1 1 d . . .
H39 H 0.0545 0.6510 0.0884 0.058 Uiso 1 1 calc R . .
C40 C -0.0088(4) 0.7150(5) 0.1082(4) 0.054(3) Uani 1 1 d . . .
H40 H -0.0245 0.6939 0.1390 0.064 Uiso 1 1 calc R . .
C41 C -0.0323(4) 0.7714(5) 0.0932(4) 0.051(3) Uani 1 1 d . . .
H41 H -0.0648 0.7889 0.1134 0.062 Uiso 1 1 calc R . .
C42 C -0.0088(4) 0.8024(4) 0.0490(3) 0.0347(19) Uani 1 1 d . . .
H42 H -0.0242 0.8417 0.0396 0.042 Uiso 1 1 calc R . .
C43 C 0.1743(4) 0.9124(4) -0.1587(3) 0.0299(18) Uani 1 1 d . . .
C44 C 0.1751(4) 0.8868(4) -0.2103(3) 0.044(2) Uani 1 1 d . . .
H44 H 0.1479 0.8544 -0.2191 0.053 Uiso 1 1 calc R . .
C45 C 0.2167(5) 0.9091(4) -0.2496(4) 0.048(3) Uani 1 1 d . . .
H45 H 0.2179 0.8911 -0.2847 0.058 Uiso 1 1 calc R . .
C46 C 0.2544(5) 0.9558(4) -0.2375(4) 0.058(3) Uani 1 1 d . . .
H46 H 0.2825 0.9699 -0.2641 0.069 Uiso 1 1 calc R . .
C47 C 0.2529(5) 0.9839(4) -0.1868(4) 0.054(3) Uani 1 1 d . . .
H47 H 0.2789 1.0177 -0.1790 0.065 Uiso 1 1 calc R . .
C48 C 0.2137(4) 0.9623(4) -0.1483(3) 0.039(2) Uani 1 1 d . . .
H48 H 0.2129 0.9814 -0.1136 0.046 Uiso 1 1 calc R . .
N1 N 0.2339(2) 0.8713(3) 0.1161(2) 0.0181(12) Uani 1 1 d . . .
N2 N 0.3255(2) 0.9294(3) 0.0315(2) 0.0203(12) Uani 1 1 d . . .
N3 N 0.1768(3) 0.7528(3) -0.1146(2) 0.0239(13) Uani 1 1 d . . .
N4 N 0.1354(3) 0.8904(3) -0.1161(2) 0.0270(15) Uani 1 1 d . . .
C100 C 0.2007(3) 0.7905(3) 0.0116(3) 0.0202(15) Uani 1 1 d . . .
Si1 Si 0.28164(9) 0.83393(10) 0.16260(7) 0.0217(4) Uani 1 1 d . . .
Si2 Si 0.39903(9) 0.91450(10) 0.00823(9) 0.0253(5) Uani 1 1 d . . .
Si3 Si 0.10676(10) 0.72176(11) -0.13545(9) 0.0313(5) Uani 1 1 d . . .
Si4 Si 0.06422(10) 0.92614(11) -0.11047(10) 0.0345(5) Uani 1 1 d . . .
P1 P 0.34426(8) 0.80133(8) 0.05717(7) 0.0194(4) Uani 1 1 d . . .
P2 P 0.06747(8) 0.81309(9) -0.04230(8) 0.0247(4) Uani 1 1 d . . .
S1 S 0.16775(8) 0.92863(8) 0.00359(7) 0.0222(4) Uani 1 1 d . . .
S2 S 0.28538(7) 0.84924(8) -0.06878(7) 0.0212(4) Uani 1 1 d . . .
Ta1 Ta 0.247842(12) 0.875461(14) 0.035563(10) 0.01456(6) Uani 1 1 d . . .
Ta2 Ta 0.184326(12) 0.829976(13) -0.068290(10) 0.01732(7) Uani 1 1 d . . .

loop_
_atom_site_aniso_label
_atom_site_aniso_U_11
_atom_site_aniso_U_22
_atom_site_aniso_U_33
_atom_site_aniso_U_23
_atom_site_aniso_U_13
_atom_site_aniso_U_12
C1 0.022(4) 0.014(4) 0.032(4) 0.002(3) -0.010(3) -0.001(3)
C2 0.015(3) 0.025(4) 0.035(4) 0.001(3) 0.006(3) 0.004(3)
C3 0.042(5) 0.034(5) 0.025(4) -0.002(4) -0.009(3) 0.008(4)
C4 0.038(5) 0.028(4) 0.035(4) 0.002(3) 0.010(4) -0.001(4)
C5 0.018(4) 0.044(6) 0.059(6) -0.005(4) -0.004(4) -0.009(4)
C6 0.026(4) 0.027(4) 0.052(5) 0.001(4) 0.014(4) -0.009(3)
C7 0.021(4) 0.036(5) 0.020(3) -0.001(3) 0.001(3) 0.006(3)
C8 0.026(4) 0.058(6) 0.039(5) -0.011(4) 0.010(4) -0.012(4)
C9 0.034(5) 0.087(8) 0.045(5) -0.008(5) 0.013(4) -0.017(5)
C10 0.033(5) 0.076(8) 0.038(5) -0.003(5) 0.007(4) 0.017(5)
C11 0.043(5) 0.036(5) 0.048(5) -0.003(4) 0.013(4) 0.013(4)
C12 0.030(5) 0.037(5) 0.040(4) 0.004(4) 0.005(4) 0.002(4)
C13 0.011(3) 0.020(4) 0.038(4) -0.005(3) 0.001(3) -0.001(3)
C14 0.024(4) 0.024(5) 0.046(5) 0.001(3) 0.010(3) 0.004(3)
C15 0.024(4) 0.028(5) 0.066(6) 0.012(5) 0.007(4) 0.008(4)
C16 0.026(4) 0.021(5) 0.073(7) -0.004(4) 0.005(4) -0.002(3)
C17 0.026(4) 0.030(5) 0.069(6) -0.025(5) 0.002(4) -0.007(4)
C18 0.021(4) 0.027(5) 0.048(5) -0.002(4) -0.003(4) 0.000(3)
C19 0.014(3) 0.013(3) 0.038(4) -0.003(3) 0.002(3) -0.005(3)
C20 0.047(5) 0.027(4) 0.031(4) 0.003(3) -0.002(4) -0.012(4)
C21 0.059(6) 0.041(5) 0.037(5) -0.017(4) 0.017(5) -0.020(5)
C22 0.040(5) 0.020(4) 0.070(6) -0.012(4) 0.015(5) -0.009(4)
C23 0.043(5) 0.013(4) 0.062(6) 0.003(4) -0.008(4) 0.008(4)
C24 0.027(4) 0.031(5) 0.039(4) -0.003(3) -0.006(4) 0.001(4)
C25 0.024(4) 0.060(6) 0.034(4) -0.012(4) -0.002(4) -0.016(4)
C26 0.016(4) 0.043(5) 0.039(4) 0.002(4) -0.004(3) 0.002(3)
C27 0.043(6) 0.039(6) 0.091(8) -0.004(5) -0.021(5) -0.009(5)
C28 0.042(5) 0.060(7) 0.037(5) -0.025(4) -0.008(4) 0.001(5)
C29 0.032(5) 0.072(7) 0.054(6) 0.015(5) -0.025(5) 0.006(5)
C30 0.034(5) 0.033(5) 0.076(7) 0.007(5) -0.011(5) 0.013(4)
C31 0.026(4) 0.031(5) 0.022(3) -0.011(3) -0.006(3) -0.002(3)
C32 0.034(5) 0.045(6) 0.029(4) -0.007(4) -0.006(4) -0.003(4)
C33 0.030(5) 0.074(7) 0.032(4) -0.017(4) -0.002(4) -0.002(5)
C34 0.026(5) 0.091(9) 0.047(5) -0.040(6) -0.009(4) 0.016(5)
C35 0.054(6) 0.044(6) 0.050(5) -0.019(5) -0.024(5) 0.019(5)
C36 0.042(5) 0.041(5) 0.037(4) -0.004(4) -0.006(4) 0.006(5)
C37 0.013(4) 0.039(5) 0.031(4) -0.004(3) 0.002(3) -0.008(3)
C38 0.020(4) 0.051(6) 0.033(4) 0.001(4) 0.004(3) -0.012(4)
C39 0.034(5) 0.050(6) 0.062(6) 0.012(5) -0.009(5) -0.012(4)
C40 0.040(6) 0.078(8) 0.043(5) 0.012(5) 0.003(4) -0.027(6)
C41 0.038(5) 0.080(8) 0.037(5) -0.017(5) 0.018(4) -0.017(5)
C42 0.027(4) 0.039(5) 0.039(4) -0.011(4) 0.004(3) -0.006(4)
C43 0.035(5) 0.033(5) 0.022(4) 0.004(3) 0.001(3) 0.011(4)
C44 0.060(6) 0.040(6) 0.034(4) 0.001(4) -0.002(4) -0.001(5)
C45 0.072(7) 0.038(6) 0.035(5) 0.007(4) 0.011(5) 0.008(5)
C46 0.088(8) 0.037(6) 0.048(5) 0.012(4) 0.022(6) 0.003(6)
C47 0.075(7) 0.035(6) 0.053(6) 0.002(4) 0.010(5) -0.014(5)
C48 0.053(6) 0.028(5) 0.034(4) 0.002(4) 0.010(4) 0.000(4)
N1 0.012(3) 0.027(3) 0.015(2) -0.001(2) -0.0015(19) -0.002(3)
N2 0.013(3) 0.016(3) 0.033(3) 0.001(2) -0.003(3) -0.005(2)
N3 0.028(3) 0.025(3) 0.019(3) -0.008(2) -0.002(3) -0.007(3)
N4 0.017(3) 0.035(4) 0.029(3) 0.006(3) 0.000(3) -0.003(3)
C100 0.017(4) 0.022(4) 0.022(3) -0.002(3) 0.005(3) -0.007(3)
Si1 0.0260(11) 0.0191(10) 0.0198(9) -0.0015(8) -0.0016(8) 0.0021(9)
Si2 0.0132(10) 0.0267(12) 0.0359(12) 0.0012(9) 0.0024(9) -0.0051(8)
Si3 0.0271(12) 0.0310(13) 0.0357(12) -0.0090(10) -0.0053(10) -0.0064(10)
Si4 0.0222(12) 0.0419(15) 0.0394(13) 0.0063(11) -0.0087(10) 0.0038(10)
P1 0.0131(8) 0.0176(9) 0.0275(9) -0.0002(7) -0.0002(7) 0.0004(7)
P2 0.0130(9) 0.0354(12) 0.0257(9) -0.0030(8) -0.0017(7) -0.0035(8)
S1 0.0175(9) 0.0213(9) 0.0278(9) -0.0033(7) -0.0047(7) 0.0045(7)
S2 0.0151(8) 0.0271(9) 0.0215(8) -0.0022(7) 0.0022(7) -0.0077(7)
Ta1 0.01021(11) 0.01465(12) 0.01883(11) -0.00097(11) -0.00068(11) -0.00091(11)
Ta2 0.01206(12) 0.02044(13) 0.01945(12) -0.00094(12) -0.00102(12) -0.00188(12)

loop_
_atom_type_symbol
_atom_type_description
_atom_type_scat_dispersion_real
_atom_type_scat_dispersion_imag
_atom_type_scat_source
C C 0.0033 0.0016 'International Tables Vol C Tables 4.2.6.8 and 6.1.1.4'
H H 0.0000 0.0000 'International Tables Vol C Tables 4.2.6.8 and 6.1.1.4'
N N 0.0061 0.0033 'International Tables Vol C Tables 4.2.6.8 and 6.1.1.4'
Si Si 0.0817 0.0704 'International Tables Vol C Tables 4.2.6.8 and 6.1.1.4'
P P 0.1023 0.0942 'International Tables Vol C Tables 4.2.6.8 and 6.1.1.4'
S S 0.1246 0.1234 'International Tables Vol C Tables 4.2.6.8 and 6.1.1.4'
Ta Ta -0.7052 6.5227 'International Tables Vol C Tables 4.2.6.8 and 6.1.1.4'

loop_
_geom_angle_atom_site_label_1
_geom_angle_atom_site_label_2
_geom_angle_atom_site_label_3
_geom_angle
_geom_angle_site_symmetry_1
_geom_angle_site_symmetry_3
_geom_angle_publ_flag
P1 C1 Si1 109.4(3) . . ?
P1 C1 H1A 109.8 . . ?
Si1 C1 H1A 109.8 . . ?
P1 C1 H1B 109.8 . . ?
Si1 C1 H1B 109.8 . . ?
H1A C1 H1B 108.2 . . ?
P1 C2 Si2 107.6(4) . . ?
P1 C2 H2A 110.2 . . ?
Si2 C2 H2A 110.2 . . ?
P1 C2 H2B 110.2 . . ?
Si2 C2 H2B 110.2 . . ?
H2A C2 H2B 108.5 . . ?
Si1 C3 H3A 109.5 . . ?
Si1 C3 H3B 109.5 . . ?
H3A C3 H3B 109.5 . . ?
Si1 C3 H3C 109.5 . . ?
H3A C3 H3C 109.5 . . ?
H3B C3 H3C 109.5 . . ?
Si1 C4 H4A 109.5 . . ?
Si1 C4 H4B 109.5 . . ?
H4A C4 H4B 109.5 . . ?
Si1 C4 H4C 109.5 . . ?
H4A C4 H4C 109.5 . . ?
H4B C4 H4C 109.5 . . ?
Si2 C5 H5A 109.5 . . ?
Si2 C5 H5B 109.5 . . ?
H5A C5 H5B 109.5 . . ?
Si2 C5 H5C 109.5 . . ?
H5A C5 H5C 109.5 . . ?
H5B C5 H5C 109.5 . . ?
Si2 C6 H6A 109.5 . . ?
Si2 C6 H6B 109.5 . . ?
H6A C6 H6B 109.5 . . ?
Si2 C6 H6C 109.5 . . ?
H6A C6 H6C 109.5 . . ?
H6B C6 H6C 109.5 . . ?
C12 C7 C8 118.8(7) . . ?
C12 C7 N1 121.3(7) . . ?
C8 C7 N1 119.8(7) . . ?
C7 C8 C9 119.2(9) . . ?
C7 C8 H8 120.4 . . ?
C9 C8 H8 120.4 . . ?
C10 C9 C8 120.8(9) . . ?
C10 C9 H9 119.6 . . ?
C8 C9 H9 119.6 . . ?
C11 C10 C9 120.1(9) . . ?
C11 C10 H10 120.0 . . ?
C9 C10 H10 120.0 . . ?
C10 C11 C12 119.9(9) . . ?
C10 C11 H11 120.1 . . ?
C12 C11 H11 120.0 . . ?
C7 C12 C11 121.2(8) . . ?
C7 C12 H12 119.4 . . ?
C11 C12 H12 119.4 . . ?
C14 C13 C18 117.8(7) . . ?
C14 C13 P1 124.1(6) . . ?
C18 C13 P1 118.2(6) . . ?
C15 C14 C13 121.0(8) . . ?
C15 C14 H14 119.5 . . ?
C13 C14 H14 119.5 . . ?
C16 C15 C14 121.0(8) . . ?
C16 C15 H15 119.5 . . ?
C14 C15 H15 119.5 . . ?
C15 C16 C17 120.0(8) . . ?
C15 C16 H16 120.0 . . ?
C17 C16 H16 120.0 . . ?
C16 C17 C18 119.9(8) . . ?
C16 C17 H17 120.1 . . ?
C18 C17 H17 120.1 . . ?
C13 C18 C17 120.3(8) . . ?
C13 C18 H18 119.8 . . ?
C17 C18 H18 119.8 . . ?
C20 C19 C24 117.8(7) . . ?
C20 C19 N2 120.8(6) . . ?
C24 C19 N2 121.2(6) . . ?
C19 C20 C21 120.8(7) . . ?
C19 C20 H20 119.6 . . ?
C21 C20 H20 119.6 . . ?
C22 C21 C20 120.9(8) . . ?
C22 C21 H21 119.6 . . ?
C20 C21 H21 119.6 . . ?
C21 C22 C23 119.1(8) . . ?
C21 C22 H22 120.5 . . ?
C23 C22 H22 120.5 . . ?
C22 C23 C24 120.5(8) . . ?
C22 C23 H23 119.8 . . ?
C24 C23 H23 119.8 . . ?
C23 C24 C19 120.9(7) . . ?
C23 C24 H24 119.5 . . ?
C19 C24 H24 119.5 . . ?
P2 C25 Si3 114.7(4) . . ?
P2 C25 H25A 108.6 . . ?
Si3 C25 H25A 108.6 . . ?
P2 C25 H25B 108.6 . . ?
Si3 C25 H25B 108.6 . . ?
H25A C25 H25B 107.6 . . ?
P2 C26 Si4 107.7(4) . . ?
P2 C26 H26A 110.2 . . ?
Si4 C26 H26A 110.2 . . ?
P2 C26 H26B 110.2 . . ?
Si4 C26 H26B 110.2 . . ?
H26A C26 H26B 108.5 . . ?
Si3 C27 H27A 109.5 . . ?
Si3 C27 H27B 109.5 . . ?
H27A C27 H27B 109.5 . . ?
Si3 C27 H27C 109.5 . . ?
H27A C27 H27C 109.5 . . ?
H27B C27 H27C 109.5 . . ?
Si3 C28 H28A 109.5 . . ?
Si3 C28 H28B 109.5 . . ?
H28A C28 H28B 109.5 . . ?
Si3 C28 H28C 109.5 . . ?
H28A C28 H28C 109.5 . . ?
H28B C28 H28C 109.5 . . ?
Si4 C29 H29A 109.5 . . ?
Si4 C29 H29B 109.5 . . ?
H29A C29 H29B 109.5 . . ?
Si4 C29 H29C 109.5 . . ?
H29A C29 H29C 109.5 . . ?
H29B C29 H29C 109.5 . . ?
Si4 C30 H30A 109.5 . . ?
Si4 C30 H30B 109.5 . . ?
H30A C30 H30B 109.5 . . ?
Si4 C30 H30C 109.5 . . ?
H30A C30 H30C 109.5 . . ?
H30B C30 H30C 109.5 . . ?
C36 C31 C32 117.3(8) . . ?
C36 C31 N3 122.3(7) . . ?
C32 C31 N3 120.5(7) . . ?
C33 C32 C31 121.5(9) . . ?
C33 C32 H32 119.3 . . ?
C31 C32 H32 119.3 . . ?
C32 C33 C34 119.3(9) . . ?
C32 C33 H33 120.3 . . ?
C34 C33 H33 120.3 . . ?
C35 C34 C33 119.6(9) . . ?
C35 C34 H34 120.2 . . ?
C33 C34 H34 120.2 . . ?
C34 C35 C36 121.0(9) . . ?
C34 C35 H35 119.5 . . ?
C36 C35 H35 119.5 . . ?
C31 C36 C35 121.3(9) . . ?
C31 C36 H36 119.4 . . ?
C35 C36 H36 119.4 . . ?
C42 C37 C38 119.1(7) . . ?
C42 C37 P2 121.9(7) . . ?
C38 C37 P2 119.0(6) . . ?
C39 C38 C37 120.1(8) . . ?
C39 C38 H38 120.0 . . ?
C37 C38 H38 120.0 . . ?
C38 C39 C40 121.3(9) . . ?
C38 C39 H39 119.4 . . ?
C40 C39 H39 119.4 . . ?
C39 C40 C41 119.2(9) . . ?
C39 C40 H40 120.4 . . ?
C41 C40 H40 120.4 . . ?
C42 C41 C40 120.3(9) . . ?
C42 C41 H41 119.9 . . ?
C40 C41 H41 119.9 . . ?
C41 C42 C37 120.0(9) . . ?
C41 C42 H42 120.0 . . ?
C37 C42 H42 120.0 . . ?
C44 C43 C48 118.0(7) . . ?
C44 C43 N4 122.8(8) . . ?
C48 C43 N4 119.2(7) . . ?
C43 C44 C45 119.8(9) . . ?
C43 C44 H44 120.1 . . ?
C45 C44 H44 120.1 . . ?
C46 C45 C44 120.2(9) . . ?
C46 C45 H45 119.9 . . ?
C44 C45 H45 119.9 . . ?
C45 C46 C47 121.2(9) . . ?
C45 C46 H46 119.4 . . ?
C47 C46 H46 119.4 . . ?
C48 C47 C46 119.2(9) . . ?
C48 C47 H47 120.4 . . ?
C46 C47 H47 120.4 . . ?
C47 C48 C43 121.6(8) . . ?
C47 C48 H48 119.2 . . ?
C43 C48 H48 119.2 . . ?
C7 N1 Si1 112.2(4) . . ?
C7 N1 Ta1 122.0(4) . . ?
Si1 N1 Ta1 125.1(3) . . ?
C19 N2 Si2 112.9(4) . . ?
C19 N2 Ta1 114.8(4) . . ?
Si2 N2 Ta1 132.3(3) . . ?
C31 N3 Si3 115.4(4) . . ?
C31 N3 Ta2 121.0(5) . . ?
Si3 N3 Ta2 123.5(3) . . ?
C43 N4 Si4 116.1(5) . . ?
C43 N4 Ta2 108.7(4) . . ?
Si4 N4 Ta2 134.5(3) . . ?
Ta2 C100 Ta1 89.4(3) . . ?
N1 Si1 C3 111.3(3) . . ?
N1 Si1 C4 109.0(4) . . ?
C3 Si1 C4 110.7(4) . . ?
N1 Si1 C1 105.3(3) . . ?
C3 Si1 C1 110.1(4) . . ?
C4 Si1 C1 110.4(4) . . ?
N2 Si2 C6 114.7(3) . . ?
N2 Si2 C5 109.6(3) . . ?
C6 Si2 C5 106.6(4) . . ?
N2 Si2 C2 104.2(3) . . ?
C6 Si2 C2 112.9(3) . . ?
C5 Si2 C2 108.7(4) . . ?
N3 Si3 C27 112.4(4) . . ?
N3 Si3 C28 111.5(4) . . ?
C27 Si3 C28 108.0(5) . . ?
N3 Si3 C25 108.9(3) . . ?
C27 Si3 C25 108.7(5) . . ?
C28 Si3 C25 107.1(4) . . ?
N4 Si4 C30 113.9(4) . . ?
N4 Si4 C26 103.6(3) . . ?
C30 Si4 C26 110.6(4) . . ?
N4 Si4 C29 109.1(4) . . ?
C30 Si4 C29 107.9(4) . . ?
C26 Si4 C29 111.7(4) . . ?
C13 P1 C2 106.6(3) . . ?
C13 P1 C1 106.0(3) . . ?
C2 P1 C1 108.1(3) . . ?
C13 P1 Ta1 129.9(2) . . ?
C2 P1 Ta1 107.1(2) . . ?
C1 P1 Ta1 97.3(2) . . ?
C26 P2 C37 108.4(4) . . ?
C26 P2 C25 104.5(4) . . ?
C37 P2 C25 104.5(4) . . ?
C26 P2 Ta2 108.9(3) . . ?
C37 P2 Ta2 127.3(2) . . ?
C25 P2 Ta2 100.7(3) . . ?
Ta1 S1 Ta2 74.08(5) . . ?
Ta2 S2 Ta1 74.93(5) . . ?
N1 Ta1 N2 101.4(2) . . ?
N1 Ta1 C100 99.0(2) . . ?
N2 Ta1 C100 148.2(2) . . ?
N1 Ta1 S1 104.46(16) . . ?
N2 Ta1 S1 109.60(16) . . ?
C100 Ta1 S1 88.32(19) . . ?
N1 Ta1 P1 84.19(16) . . ?
N2 Ta1 P1 72.80(16) . . ?
C100 Ta1 P1 85.40(19) . . ?
S1 Ta1 P1 170.04(6) . . ?
N1 Ta1 S2 162.97(17) . . ?
N2 Ta1 S2 80.02(16) . . ?
C100 Ta1 S2 73.54(17) . . ?
S1 Ta1 S2 90.78(6) . . ?
P1 Ta1 S2 80.03(5) . . ?
N1 Ta1 Ta2 137.51(15) . . ?
N2 Ta1 Ta2 121.01(16) . . ?
C100 Ta1 Ta2 45.03(17) . . ?
S1 Ta1 Ta2 61.31(5) . . ?
P1 Ta1 Ta2 108.97(4) . . ?
S2 Ta1 Ta2 45.10(3) . . ?
N3 Ta2 N4 99.4(2) . . ?
N3 Ta2 C100 101.2(2) . . ?
N4 Ta2 C100 148.4(2) . . ?
N3 Ta2 S2 103.29(18) . . ?
N4 Ta2 S2 112.90(17) . . ?
C100 Ta2 S2 85.18(18) . . ?
N3 Ta2 P2 86.73(18) . . ?
N4 Ta2 P2 74.05(17) . . ?
C100 Ta2 P2 83.53(18) . . ?
S2 Ta2 P2 166.19(6) . . ?
N3 Ta2 S1 166.79(18) . . ?
N4 Ta2 S1 78.78(18) . . ?
C100 Ta2 S1 75.69(18) . . ?
S2 Ta2 S1 89.35(6) . . ?
P2 Ta2 S1 80.18(6) . . ?
N3 Ta2 Ta1 140.17(17) . . ?
N4 Ta2 Ta1 120.30(17) . . ?
C100 Ta2 Ta1 45.62(18) . . ?
S2 Ta2 Ta1 59.97(5) . . ?
P2 Ta2 Ta1 106.28(4) . . ?
S1 Ta2 Ta1 44.61(4) . . ?

loop_
_geom_bond_atom_site_label_1
_geom_bond_atom_site_label_2
_geom_bond_distance
_geom_bond_site_symmetry_2
_geom_bond_publ_flag
C1 P1 1.829(7) . ?
C1 Si1 1.876(7) . ?
C1 H1A 0.9900 . ?
C1 H1B 0.9900 . ?
C2 P1 1.825(7) . ?
C2 Si2 1.887(8) . ?
C2 H2A 0.9900 . ?
C2 H2B 0.9900 . ?
C3 Si1 1.842(7) . ?
C3 H3A 0.9800 . ?
C3 H3B 0.9800 . ?
C3 H3C 0.9800 . ?
C4 Si1 1.859(8) . ?
C4 H4A 0.9800 . ?
C4 H4B 0.9800 . ?
C4 H4C 0.9800 . ?
C5 Si2 1.852(8) . ?
C5 H5A 0.9800 . ?
C5 H5B 0.9800 . ?
C5 H5C 0.9800 . ?
C6 Si2 1.842(8) . ?
C6 H6A 0.9800 . ?
C6 H6B 0.9800 . ?
C6 H6C 0.9800 . ?
C7 C12 1.380(11) . ?
C7 C8 1.393(11) . ?
C7 N1 1.448(8) . ?
C8 C9 1.409(12) . ?
C8 H8 0.9500 . ?
C9 C10 1.368(13) . ?
C9 H9 0.9500 . ?
C10 C11 1.365(13) . ?
C10 H10 0.9500 . ?
C11 C12 1.395(11) . ?
C11 H11 0.9500 . ?
C12 H12 0.9500 . ?
C13 C14 1.405(10) . ?
C13 C18 1.409(10) . ?
C13 P1 1.809(7) . ?
C14 C15 1.383(11) . ?
C14 H14 0.9500 . ?
C15 C16 1.375(12) . ?
C15 H15 0.9500 . ?
C16 C17 1.382(13) . ?
C16 H16 0.9500 . ?
C17 C18 1.416(11) . ?
C17 H17 0.9500 . ?
C18 H18 0.9500 . ?
C19 C20 1.380(10) . ?
C19 C24 1.384(10) . ?
C19 N2 1.461(8) . ?
C20 C21 1.387(11) . ?
C20 H20 0.9500 . ?
C21 C22 1.359(12) . ?
C21 H21 0.9500 . ?
C22 C23 1.375(12) . ?
C22 H22 0.9500 . ?
C23 C24 1.384(11) . ?
C23 H23 0.9500 . ?
C24 H24 0.9500 . ?
C25 P2 1.839(8) . ?
C25 Si3 1.909(9) . ?
C25 H25A 0.9900 . ?
C25 H25B 0.9900 . ?
C26 P2 1.807(8) . ?
C26 Si4 1.883(8) . ?
C26 H26A 0.9900 . ?
C26 H26B 0.9900 . ?
C27 Si3 1.868(9) . ?
C27 H27A 0.9800 . ?
C27 H27B 0.9800 . ?
C27 H27C 0.9800 . ?
C28 Si3 1.888(8) . ?
C28 H28A 0.9800 . ?
C28 H28B 0.9800 . ?
C28 H28C 0.9800 . ?
C29 Si4 1.915(9) . ?
C29 H29A 0.9800 . ?
C29 H29B 0.9800 . ?
C29 H29C 0.9800 . ?
C30 Si4 1.877(9) . ?
C30 H30A 0.9800 . ?
C30 H30B 0.9800 . ?
C30 H30C 0.9800 . ?
C31 C36 1.380(11) . ?
C31 C32 1.386(11) . ?
C31 N3 1.440(9) . ?
C32 C33 1.384(12) . ?
C32 H32 0.9500 . ?
C33 C34 1.393(14) . ?
C33 H33 0.9500 . ?
C34 C35 1.340(14) . ?
C34 H34 0.9500 . ?
C35 C36 1.384(12) . ?
C35 H35 0.9500 . ?
C36 H36 0.9500 . ?
C37 C42 1.390(10) . ?
C37 C38 1.398(11) . ?
C37 P2 1.820(8) . ?
C38 C39 1.358(11) . ?
C38 H38 0.9500 . ?
C39 C40 1.382(13) . ?
C39 H39 0.9500 . ?
C40 C41 1.383(14) . ?
C40 H40 0.9500 . ?
C41 C42 1.382(12) . ?
C41 H41 0.9500 . ?
C42 H42 0.9500 . ?
C43 C44 1.387(11) . ?
C43 C48 1.412(11) . ?
C43 N4 1.436(9) . ?
C44 C45 1.418(12) . ?
C44 H44 0.9500 . ?
C45 C46 1.344(14) . ?
C45 H45 0.9500 . ?
C46 C47 1.393(12) . ?
C46 H46 0.9500 . ?
C47 C48 1.365(12) . ?
C47 H47 0.9500 . ?
C48 H48 0.9500 . ?
N1 Si1 1.754(6) . ?
N1 Ta1 2.009(5) . ?
N2 Si2 1.743(6) . ?
N2 Ta1 2.073(5) . ?
N3 Si3 1.756(6) . ?
N3 Ta2 2.038(5) . ?
N4 Si4 1.752(6) . ?
N4 Ta2 2.066(6) . ?
C100 Ta2 2.177(7) . ?
C100 Ta1 2.200(7) . ?
P1 Ta1 2.7143(18) . ?
P2 Ta2 2.6694(19) . ?
S1 Ta1 2.2476(17) . ?
S1 Ta2 2.8073(18) . ?
S2 Ta2 2.2577(16) . ?
S2 Ta1 2.7591(18) . ?
Ta1 Ta2 3.0775(4) . ?

loop_
_geom_torsion_atom_site_label_1
_geom_torsion_atom_site_label_2
_geom_torsion_atom_site_label_3
_geom_torsion_atom_site_label_4
_geom_torsion
_geom_torsion_site_symmetry_1
_geom_torsion_site_symmetry_2
_geom_torsion_site_symmetry_3
_geom_torsion_site_symmetry_4
_geom_torsion_publ_flag
C12 C7 C8 C9 -0.8(12) . . . . ?
N1 C7 C8 C9 176.5(7) . . . . ?
C7 C8 C9 C10 -0.1(14) . . . . ?
C8 C9 C10 C11 0.7(15) . . . . ?
C9 C10 C11 C12 -0.4(14) . . . . ?
C8 C7 C12 C11 1.1(12) . . . . ?
N1 C7 C12 C11 -176.1(7) . . . . ?
C10 C11 C12 C7 -0.5(13) . . . . ?
C18 C13 C14 C15 -1.5(11) . . . . ?
P1 C13 C14 C15 178.1(6) . . . . ?
C13 C14 C15 C16 1.6(11) . . . . ?
C14 C15 C16 C17 -0.7(12) . . . . ?
C15 C16 C17 C18 -0.2(12) . . . . ?
C14 C13 C18 C17 0.6(11) . . . . ?
P1 C13 C18 C17 -179.1(6) . . . . ?
C16 C17 C18 C13 0.2(12) . . . . ?
C24 C19 C20 C21 -0.3(12) . . . . ?
N2 C19 C20 C21 174.3(7) . . . . ?
C19 C20 C21 C22 -0.7(14) . . . . ?
C20 C21 C22 C23 0.8(14) . . . . ?
C21 C22 C23 C24 0.0(14) . . . . ?
C22 C23 C24 C19 -1.0(13) . . . . ?
C20 C19 C24 C23 1.2(12) . . . . ?
N2 C19 C24 C23 -173.4(7) . . . . ?
C36 C31 C32 C33 -0.3(11) . . . . ?
N3 C31 C32 C33 179.4(7) . . . . ?
C31 C32 C33 C34 1.3(12) . . . . ?
C32 C33 C34 C35 -0.5(12) . . . . ?
C33 C34 C35 C36 -1.2(13) . . . . ?
C32 C31 C36 C35 -1.4(11) . . . . ?
N3 C31 C36 C35 178.9(7) . . . . ?
C34 C35 C36 C31 2.2(13) . . . . ?
C42 C37 C38 C39 -0.1(11) . . . . ?
P2 C37 C38 C39 -178.7(6) . . . . ?
C37 C38 C39 C40 1.2(13) . . . . ?
C38 C39 C40 C41 -0.7(14) . . . . ?
C39 C40 C41 C42 -1.0(14) . . . . ?
C40 C41 C42 C37 2.1(13) . . . . ?
C38 C37 C42 C41 -1.6(11) . . . . ?
P2 C37 C42 C41 177.0(6) . . . . ?
C48 C43 C44 C45 2.9(13) . . . . ?
N4 C43 C44 C45 -177.1(8) . . . . ?
C43 C44 C45 C46 -1.4(15) . . . . ?
C44 C45 C46 C47 -1.1(16) . . . . ?
C45 C46 C47 C48 2.0(16) . . . . ?
C46 C47 C48 C43 -0.4(15) . . . . ?
C44 C43 C48 C47 -2.0(13) . . . . ?
N4 C43 C48 C47 178.0(8) . . . . ?
C12 C7 N1 Si1 91.1(7) . . . . ?
C8 C7 N1 Si1 -86.0(7) . . . . ?
C12 C7 N1 Ta1 -97.9(7) . . . . ?
C8 C7 N1 Ta1 85.0(8) . . . . ?
C20 C19 N2 Si2 -96.7(7) . . . . ?
C24 C19 N2 Si2 77.6(8) . . . . ?
C20 C19 N2 Ta1 86.3(7) . . . . ?
C24 C19 N2 Ta1 -99.3(7) . . . . ?
C36 C31 N3 Si3 -71.1(8) . . . . ?
C32 C31 N3 Si3 109.2(7) . . . . ?
C36 C31 N3 Ta2 111.9(7) . . . . ?
C32 C31 N3 Ta2 -67.8(8) . . . . ?
C44 C43 N4 Si4 -91.8(8) . . . . ?
C48 C43 N4 Si4 88.2(8) . . . . ?
C44 C43 N4 Ta2 96.2(8) . . . . ?
C48 C43 N4 Ta2 -83.8(7) . . . . ?
C7 N1 Si1 C3 -50.0(6) . . . . ?
Ta1 N1 Si1 C3 139.3(4) . . . . ?
C7 N1 Si1 C4 72.3(6) . . . . ?
Ta1 N1 Si1 C4 -98.3(4) . . . . ?
C7 N1 Si1 C1 -169.3(5) . . . . ?
Ta1 N1 Si1 C1 20.0(5) . . . . ?
P1 C1 Si1 N1 -43.7(4) . . . . ?
P1 C1 Si1 C3 -163.8(4) . . . . ?
P1 C1 Si1 C4 73.7(5) . . . . ?
C19 N2 Si2 C6 -78.3(5) . . . . ?
Ta1 N2 Si2 C6 98.0(5) . . . . ?
C19 N2 Si2 C5 41.6(6) . . . . ?
Ta1 N2 Si2 C5 -142.1(5) . . . . ?
C19 N2 Si2 C2 157.8(5) . . . . ?
Ta1 N2 Si2 C2 -25.9(5) . . . . ?
P1 C2 Si2 N2 -11.9(4) . . . . ?
P1 C2 Si2 C6 -137.1(4) . . . . ?
P1 C2 Si2 C5 104.8(4) . . . . ?
C31 N3 Si3 C27 53.5(7) . . . . ?
Ta2 N3 Si3 C27 -129.6(5) . . . . ?
C31 N3 Si3 C28 -68.0(6) . . . . ?
Ta2 N3 Si3 C28 108.9(4) . . . . ?
C31 N3 Si3 C25 174.0(5) . . . . ?
Ta2 N3 Si3 C25 -9.0(5) . . . . ?
P2 C25 Si3 N3 -11.6(6) . . . . ?
P2 C25 Si3 C27 111.2(5) . . . . ?
P2 C25 Si3 C28 -132.3(5) . . . . ?
C43 N4 Si4 C30 -61.0(7) . . . . ?
Ta2 N4 Si4 C30 108.4(5) . . . . ?
C43 N4 Si4 C26 178.8(6) . . . . ?
Ta2 N4 Si4 C26 -11.9(6) . . . . ?
C43 N4 Si4 C29 59.7(6) . . . . ?
Ta2 N4 Si4 C29 -130.9(5) . . . . ?
P2 C26 Si4 N4 -17.6(5) . . . . ?
P2 C26 Si4 C30 -140.0(4) . . . . ?
P2 C26 Si4 C29 99.7(5) . . . . ?
C14 C13 P1 C2 115.8(6) . . . . ?
C18 C13 P1 C2 -64.5(6) . . . . ?
C14 C13 P1 C1 0.7(7) . . . . ?
C18 C13 P1 C1 -179.6(5) . . . . ?
C14 C13 P1 Ta1 -113.7(6) . . . . ?
C18 C13 P1 Ta1 66.0(6) . . . . ?
Si2 C2 P1 C13 173.9(3) . . . . ?
Si2 C2 P1 C1 -72.4(4) . . . . ?
Si2 C2 P1 Ta1 31.5(4) . . . . ?
Si1 C1 P1 C13 -92.9(4) . . . . ?
Si1 C1 P1 C2 153.0(4) . . . . ?
Si1 C1 P1 Ta1 42.3(4) . . . . ?
Si4 C26 P2 C37 173.8(4) . . . . ?
Si4 C26 P2 C25 -75.2(5) . . . . ?
Si4 C26 P2 Ta2 31.8(4) . . . . ?
C42 C37 P2 C26 -0.6(7) . . . . ?
C38 C37 P2 C26 177.9(6) . . . . ?
C42 C37 P2 C25 -111.7(7) . . . . ?
C38 C37 P2 C25 66.9(7) . . . . ?
C42 C37 P2 Ta2 132.3(5) . . . . ?
C38 C37 P2 Ta2 -49.1(7) . . . . ?
Si3 C25 P2 C26 133.4(5) . . . . ?
Si3 C25 P2 C37 -112.9(5) . . . . ?
Si3 C25 P2 Ta2 20.4(5) . . . . ?
C7 N1 Ta1 N2 123.0(5) . . . . ?
Si1 N1 Ta1 N2 -67.2(4) . . . . ?
C7 N1 Ta1 C100 -81.4(6) . . . . ?
Si1 N1 Ta1 C100 88.4(4) . . . . ?
C7 N1 Ta1 S1 9.1(6) . . . . ?
Si1 N1 Ta1 S1 178.9(3) . . . . ?
C7 N1 Ta1 P1 -165.8(5) . . . . ?
Si1 N1 Ta1 P1 4.0(3) . . . . ?
C7 N1 Ta1 S2 -143.8(5) . . . . ?
Si1 N1 Ta1 S2 26.0(8) . . . . ?
C7 N1 Ta1 Ta2 -54.0(6) . . . . ?
Si1 N1 Ta1 Ta2 115.8(3) . . . . ?
C19 N2 Ta1 N1 -67.1(5) . . . . ?
Si2 N2 Ta1 N1 116.6(4) . . . . ?
C19 N2 Ta1 C100 163.9(5) . . . . ?
Si2 N2 Ta1 C100 -12.3(7) . . . . ?
C19 N2 Ta1 S1 42.9(5) . . . . ?
Si2 N2 Ta1 S1 -133.4(4) . . . . ?
C19 N2 Ta1 P1 -147.3(5) . . . . ?
Si2 N2 Ta1 P1 36.4(4) . . . . ?
C19 N2 Ta1 S2 130.1(5) . . . . ?
Si2 N2 Ta1 S2 -46.1(4) . . . . ?
C19 N2 Ta1 Ta2 110.5(4) . . . . ?
Si2 N2 Ta1 Ta2 -65.7(4) . . . . ?
Ta2 C100 Ta1 N1 153.9(2) . . . . ?
Ta2 C100 Ta1 N2 -76.7(5) . . . . ?
Ta2 C100 Ta1 S1 49.49(18) . . . . ?
Ta2 C100 Ta1 P1 -122.77(19) . . . . ?
Ta2 C100 Ta1 S2 -41.83(14) . . . . ?
Ta2 S1 Ta1 N1 -136.64(17) . . . . ?
Ta2 S1 Ta1 N2 115.37(17) . . . . ?
Ta2 S1 Ta1 C100 -37.82(17) . . . . ?
Ta2 S1 Ta1 S2 35.69(4) . . . . ?
C13 P1 Ta1 N1 91.5(3) . . . . ?
C2 P1 Ta1 N1 -138.2(3) . . . . ?
C1 P1 Ta1 N1 -26.6(3) . . . . ?
C13 P1 Ta1 N2 -164.6(4) . . . . ?
C2 P1 Ta1 N2 -34.3(3) . . . . ?
C1 P1 Ta1 N2 77.3(3) . . . . ?
C13 P1 Ta1 C100 -8.0(4) . . . . ?
C2 P1 Ta1 C100 122.3(3) . . . . ?
C1 P1 Ta1 C100 -126.1(3) . . . . ?
C13 P1 Ta1 S2 -82.1(3) . . . . ?
C2 P1 Ta1 S2 48.3(3) . . . . ?
C1 P1 Ta1 S2 159.8(2) . . . . ?
C13 P1 Ta1 Ta2 -47.0(3) . . . . ?
C2 P1 Ta1 Ta2 83.3(3) . . . . ?
C1 P1 Ta1 Ta2 -165.1(2) . . . . ?
Ta2 S2 Ta1 N1 107.6(5) . . . . ?
Ta2 S2 Ta1 N2 -156.02(16) . . . . ?
Ta2 S2 Ta1 C100 41.8(2) . . . . ?
Ta2 S2 Ta1 S1 -46.25(6) . . . . ?
Ta2 S2 Ta1 P1 129.87(6) . . . . ?
C31 N3 Ta2 N4 121.2(5) . . . . ?
Si3 N3 Ta2 N4 -55.5(4) . . . . ?
C31 N3 Ta2 C100 -82.8(5) . . . . ?
Si3 N3 Ta2 C100 100.5(4) . . . . ?
C31 N3 Ta2 S2 4.9(5) . . . . ?
Si3 N3 Ta2 S2 -171.9(3) . . . . ?
C31 N3 Ta2 P2 -165.5(5) . . . . ?
Si3 N3 Ta2 P2 17.7(3) . . . . ?
C31 N3 Ta2 S1 -158.0(6) . . . . ?
Si3 N3 Ta2 S1 25.3(10) . . . . ?
C31 N3 Ta2 Ta1 -53.8(6) . . . . ?
Si3 N3 Ta2 Ta1 129.4(3) . . . . ?
C43 N4 Ta2 N3 -81.5(5) . . . . ?
Si4 N4 Ta2 N3 108.6(5) . . . . ?
C43 N4 Ta2 C100 148.2(5) . . . . ?
Si4 N4 Ta2 C100 -21.7(8) . . . . ?
C43 N4 Ta2 S2 27.3(5) . . . . ?
Si4 N4 Ta2 S2 -142.6(4) . . . . ?
C43 N4 Ta2 P2 -165.3(5) . . . . ?
Si4 N4 Ta2 P2 24.7(4) . . . . ?
C43 N4 Ta2 S1 111.8(5) . . . . ?
Si4 N4 Ta2 S1 -58.1(5) . . . . ?
C43 N4 Ta2 Ta1 94.8(5) . . . . ?
Si4 N4 Ta2 Ta1 -75.1(5) . . . . ?
Ta1 C100 Ta2 N3 154.3(2) . . . . ?
Ta1 C100 Ta2 N4 -75.9(5) . . . . ?
Ta1 C100 Ta2 S2 51.66(17) . . . . ?
Ta1 C100 Ta2 P2 -120.37(19) . . . . ?
Ta1 C100 Ta2 S1 -38.90(15) . . . . ?
Ta1 S2 Ta2 N3 -140.80(17) . . . . ?
Ta1 S2 Ta2 N4 112.86(19) . . . . ?
Ta1 S2 Ta2 C100 -40.36(18) . . . . ?
Ta1 S2 Ta2 P2 -5.1(3) . . . . ?
Ta1 S2 Ta2 S1 35.34(5) . . . . ?
C26 P2 Ta2 N3 -130.1(3) . . . . ?
C37 P2 Ta2 N3 97.1(4) . . . . ?
C25 P2 Ta2 N3 -20.5(4) . . . . ?
C26 P2 Ta2 N4 -29.3(3) . . . . ?
C37 P2 Ta2 N4 -162.1(4) . . . . ?
C25 P2 Ta2 N4 80.2(4) . . . . ?
C26 P2 Ta2 C100 128.2(3) . . . . ?
C37 P2 Ta2 C100 -4.6(4) . . . . ?
C25 P2 Ta2 C100 -122.2(4) . . . . ?
C26 P2 Ta2 S2 92.9(4) . . . . ?
C37 P2 Ta2 S2 -39.9(5) . . . . ?
C25 P2 Ta2 S2 -157.6(4) . . . . ?
C26 P2 Ta2 S1 51.7(3) . . . . ?
C37 P2 Ta2 S1 -81.1(3) . . . . ?
C25 P2 Ta2 S1 161.3(3) . . . . ?
C26 P2 Ta2 Ta1 88.3(3) . . . . ?
C37 P2 Ta2 Ta1 -44.5(3) . . . . ?
C25 P2 Ta2 Ta1 -162.2(3) . . . . ?
Ta1 S1 Ta2 N3 117.8(7) . . . . ?
Ta1 S1 Ta2 N4 -158.99(17) . . . . ?
Ta1 S1 Ta2 C100 39.72(18) . . . . ?
Ta1 S1 Ta2 S2 -45.48(6) . . . . ?
Ta1 S1 Ta2 P2 125.48(6) . . . . ?
N1 Ta1 Ta2 N3 -81.8(4) . . . . ?
N2 Ta1 Ta2 N3 101.7(3) . . . . ?
C100 Ta1 Ta2 N3 -41.6(4) . . . . ?
S1 Ta1 Ta2 N3 -161.6(3) . . . . ?
P1 Ta1 Ta2 N3 20.8(3) . . . . ?
S2 Ta1 Ta2 N3 73.8(3) . . . . ?
N1 Ta1 Ta2 N4 103.9(3) . . . . ?
N2 Ta1 Ta2 N4 -72.7(3) . . . . ?
C100 Ta1 Ta2 N4 144.0(3) . . . . ?
S1 Ta1 Ta2 N4 24.03(19) . . . . ?
P1 Ta1 Ta2 N4 -153.59(19) . . . . ?
S2 Ta1 Ta2 N4 -100.53(19) . . . . ?
N1 Ta1 Ta2 C100 -40.1(4) . . . . ?
N2 Ta1 Ta2 C100 143.3(3) . . . . ?
S1 Ta1 Ta2 C100 -120.0(3) . . . . ?
P1 Ta1 Ta2 C100 62.4(3) . . . . ?
S2 Ta1 Ta2 C100 115.5(3) . . . . ?
N1 Ta1 Ta2 S2 -155.6(3) . . . . ?
N2 Ta1 Ta2 S2 27.84(19) . . . . ?
C100 Ta1 Ta2 S2 -115.5(3) . . . . ?
S1 Ta1 Ta2 S2 124.57(8) . . . . ?
P1 Ta1 Ta2 S2 -53.06(7) . . . . ?
N1 Ta1 Ta2 P2 23.2(3) . . . . ?
N2 Ta1 Ta2 P2 -153.43(19) . . . . ?
C100 Ta1 Ta2 P2 63.3(3) . . . . ?
S1 Ta1 Ta2 P2 -56.70(7) . . . . ?
P1 Ta1 Ta2 P2 125.67(6) . . . . ?
S2 Ta1 Ta2 P2 178.73(7) . . . . ?
N1 Ta1 Ta2 S1 79.9(3) . . . . ?
N2 Ta1 Ta2 S1 -96.73(19) . . . . ?
C100 Ta1 Ta2 S1 120.0(3) . . . . ?
P1 Ta1 Ta2 S1 -177.63(7) . . . . ?
S2 Ta1 Ta2 S1 -124.57(8) . . . . ?
